data_1564762
loop_
_publ_author_name
'Zhang, Xiao-Yu'
'Wen, Hui-Fang'
'Yang, Qing-Feng'
'Zhou, Rui-Sha'
'Song, Jiang-Feng'

_publ_section_title
;
 Eight new coordination polymers containing rigid
 4-(4-carboxy-phenyl)-pyridine-2-carboxylic acid: Synthesis, structural
 diversity, fluorescence and magnetic properties
;
_journal_name_full 'Inorganica Chimica Acta'
_journal_page_first 119600
_journal_paper_doi 10.1016/j.ica.2020.119600
_journal_volume 507
_journal_year 2020
_chemical_formula_sum 'C26 H16 Cu N2 O8'
_chemical_formula_weight 547.96
_space_group_crystal_system triclinic
_space_group_IT_number 2
_space_group_name_Hall '-P 1'
_space_group_name_H-M_alt 'P -1'
_atom_sites_solution_hydrogens mixed
_atom_sites_solution_primary direct
_audit_creation_method SHELXL-2018/3
_cell_angle_alpha 90.5500(10)
_cell_angle_beta 97.6490(10)
_cell_angle_gamma 106.1360(10)
_cell_formula_units_Z 1
_cell_length_a 5.04880(10)
_cell_length_b 7.0315(2)
_cell_length_c 15.7214(5)
_cell_measurement_reflns_used 2434
_cell_measurement_temperature 293(2)
_cell_measurement_theta_max 27.48
_cell_measurement_theta_min 3.02
_cell_volume 530.73(3)
_computing_cell_refinement 'Bruker XSCANS'
_computing_data_collection 'Bruker XSCANS'
_computing_data_reduction 'Bruker SHELXTL'
_computing_molecular_graphics 'Bruker SHELXTL'
_computing_publication_material 'Bruker SHELXTL'
_computing_structure_refinement 'SHELXL-2018/3 (Sheldrick, 2018)'
_computing_structure_solution 'ShelXS (Sheldrick, 2008)'
_diffrn_ambient_temperature 293(2)
_diffrn_measured_fraction_theta_full 0.998
_diffrn_measured_fraction_theta_max 0.996
_diffrn_measurement_device_type 'CCD area detector'
_diffrn_measurement_method 'phi and omega scans'
_diffrn_radiation_type MoK\a
_diffrn_radiation_wavelength 0.71073
_diffrn_reflns_av_R_equivalents 0.0223
_diffrn_reflns_av_unetI/netI 0.0174
_diffrn_reflns_Laue_measured_fraction_full 0.998
_diffrn_reflns_Laue_measured_fraction_max 0.996
_diffrn_reflns_limit_h_max 6
_diffrn_reflns_limit_h_min -6
_diffrn_reflns_limit_k_max 9
_diffrn_reflns_limit_k_min -9
_diffrn_reflns_limit_l_max 20
_diffrn_reflns_limit_l_min -20
_diffrn_reflns_number 11495
_diffrn_reflns_point_group_measured_fraction_full 0.998
_diffrn_reflns_point_group_measured_fraction_max 0.996
_diffrn_reflns_theta_full 25.242
_diffrn_reflns_theta_max 27.484
_diffrn_reflns_theta_min 3.019
_diffrn_source 'fine-focus sealed tube'
_exptl_absorpt_coefficient_mu 1.091
_exptl_absorpt_correction_T_max 0.7646
_exptl_absorpt_correction_T_min 0.6634
_exptl_absorpt_correction_type empirical
_exptl_crystal_colour Blue
_exptl_crystal_density_diffrn 1.714
_exptl_crystal_description Block
_exptl_crystal_F_000 279
_exptl_crystal_size_max 0.410
_exptl_crystal_size_mid 0.320
_exptl_crystal_size_min 0.260
_refine_diff_density_max 0.342
_refine_diff_density_min -0.214
_refine_diff_density_rms 0.049
_refine_ls_extinction_coef .
_refine_ls_extinction_method none
_refine_ls_goodness_of_fit_ref 1.085
_refine_ls_hydrogen_treatment mixed
_refine_ls_matrix_type full
_refine_ls_number_parameters 173
_refine_ls_number_reflns 2434
_refine_ls_number_restraints 1
_refine_ls_restrained_S_all 1.085
_refine_ls_R_factor_all 0.0253
_refine_ls_R_factor_gt 0.0241
_refine_ls_shift/su_max 0.001
_refine_ls_shift/su_mean 0.000
_refine_ls_structure_factor_coef Fsqd
_refine_ls_weighting_details 'w=1/[\s^2^(Fo^2^)+(0.0286P)^2^+0.2811P] where P=(Fo^2^+2Fc^2^)/3'
_refine_ls_weighting_scheme calc
_refine_ls_wR_factor_gt 0.0644
_refine_ls_wR_factor_ref 0.0651
_reflns_Friedel_coverage 0.000
_reflns_Friedel_fraction_full .
_reflns_Friedel_fraction_max .
_reflns_number_gt 2351
_reflns_number_total 2434
_reflns_threshold_expression 'I > 2\s(I)'
_cod_data_source_file ICA-2020-507-119600.cif
_cod_data_source_block Compound_7
_cod_depositor_comments
;
The following automatic conversions were performed:

data item '_exptl_absorpt_correction_type' value 'Empirical' was
changed to 'empirical' in accordance with the built-in table derived
from the CIF Core dictionary named 'cif_core.dic' version 2.4.5 last
updated on 2014-11-21.

Automatic conversion script
Id: cif_fix_values 8369 2020-08-20 11:38:08Z andrius 
;
_cod_database_code 1564762
_shelx_shelxl_version_number 2018/3
_shelx_space_group_comment
;
The symmetry employed for this shelxl refinement is uniquely defined
by the following loop, which should always be used as a source of
symmetry information in preference to the above space-group names.
They are only intended as comments.
;
_shelx_estimated_absorpt_t_min 0.663
_shelx_estimated_absorpt_t_max 0.765

loop_
_space_group_symop_operation_xyz
'x, y, z'
'-x, -y, -z'

loop_
_atom_site_label
_atom_site_type_symbol
_atom_site_fract_x
_atom_site_fract_y
_atom_site_fract_z
_atom_site_U_iso_or_equiv
_atom_site_adp_type
_atom_site_occupancy
_atom_site_site_symmetry_order
_atom_site_calc_flag
_atom_site_refinement_flags_posn
_atom_site_refinement_flags_adp
_atom_site_refinement_flags_occupancy
_atom_site_disorder_assembly
_atom_site_disorder_group
H1 H -0.985(7) -0.055(9) 0.070(3) 0.22(3) Uiso 1 1 d D . . . .
Cu1 Cu 1.000000 1.000000 0.500000 0.02297(9) Uani 1 2 d S . P . .
O1 O 0.2548(2) 0.7164(2) 0.54910(8) 0.0386(3) Uani 1 1 d . . . . .
O2 O 0.7017(2) 0.89271(16) 0.56704(7) 0.0268(2) Uani 1 1 d . . . . .
O3 O -0.8274(3) -0.0047(2) 0.10085(9) 0.0473(4) Uani 1 1 d D . . . .
O4 O -0.6900(3) 0.1783(2) -0.00875(8) 0.0463(3) Uani 1 1 d . . . . .
N1 N 0.7505(2) 0.82266(18) 0.40667(8) 0.0215(2) Uani 1 1 d . . . . .
C1 C 0.4812(3) 0.7775(2) 0.52397(9) 0.0236(3) Uani 1 1 d . . . . .
C2 C 0.5087(3) 0.7246(2) 0.43245(9) 0.0212(3) Uani 1 1 d . . . . .
C3 C 0.2952(3) 0.5953(2) 0.37873(9) 0.0228(3) Uani 1 1 d . . . . .
H3A H 0.132865 0.526499 0.399384 0.027 Uiso 1 1 calc R U . . .
C4 C 0.3264(3) 0.5692(2) 0.29267(9) 0.0228(3) Uani 1 1 d . . . . .
C5 C 0.5785(3) 0.6721(2) 0.26650(10) 0.0264(3) Uani 1 1 d . . . . .
H5 H 0.607502 0.657549 0.209907 0.032 Uiso 1 1 calc R U . . .
C6 C 0.7855(3) 0.7961(2) 0.32494(10) 0.0246(3) Uani 1 1 d . . . . .
H6 H 0.953378 0.862795 0.306877 0.029 Uiso 1 1 calc R U . . .
C7 C 0.0896(3) 0.4448(2) 0.23198(9) 0.0239(3) Uani 1 1 d . . . . .
C8 C -0.1056(3) 0.2881(2) 0.26210(10) 0.0300(3) Uani 1 1 d . . . . .
H8 H -0.075117 0.252326 0.318576 0.036 Uiso 1 1 calc R U . . .
C9 C -0.3444(3) 0.1854(2) 0.20874(11) 0.0316(3) Uani 1 1 d . . . . .
H9 H -0.474983 0.082556 0.229809 0.038 Uiso 1 1 calc R U . . .
C10 C -0.3897(3) 0.2352(2) 0.12370(10) 0.0278(3) Uani 1 1 d . . . . .
C11 C -0.1933(3) 0.3878(3) 0.09248(10) 0.0328(4) Uani 1 1 d . . . . .
H11 H -0.221522 0.420102 0.035412 0.039 Uiso 1 1 calc R U . . .
C12 C 0.0454(3) 0.4924(3) 0.14604(10) 0.0306(3) Uani 1 1 d . . . . .
H12 H 0.176433 0.594440 0.124711 0.037 Uiso 1 1 calc R U . . .
C13 C -0.6524(3) 0.1292(2) 0.06820(11) 0.0316(3) Uani 1 1 d . . . . .

loop_
_atom_site_aniso_label
_atom_site_aniso_U_11
_atom_site_aniso_U_22
_atom_site_aniso_U_33
_atom_site_aniso_U_23
_atom_site_aniso_U_13
_atom_site_aniso_U_12
Cu1 0.01514(13) 0.02690(14) 0.02077(14) -0.00579(9) -0.00039(9) -0.00253(9)
O1 0.0256(6) 0.0492(8) 0.0307(6) -0.0067(5) 0.0092(5) -0.0082(5)
O2 0.0212(5) 0.0319(6) 0.0210(5) -0.0048(4) 0.0007(4) -0.0014(4)
O3 0.0322(7) 0.0457(8) 0.0461(8) 0.0031(6) -0.0117(6) -0.0101(6)
O4 0.0386(7) 0.0520(8) 0.0329(7) 0.0000(6) -0.0145(5) -0.0036(6)
N1 0.0166(5) 0.0222(6) 0.0224(6) -0.0035(5) -0.0006(4) 0.0017(4)
C1 0.0209(7) 0.0242(7) 0.0222(7) -0.0010(5) 0.0015(5) 0.0014(5)
C2 0.0186(6) 0.0212(7) 0.0213(7) -0.0018(5) -0.0006(5) 0.0028(5)
C3 0.0182(6) 0.0223(7) 0.0241(7) -0.0013(5) 0.0001(5) 0.0008(5)
C4 0.0205(7) 0.0217(7) 0.0233(7) -0.0039(5) -0.0024(5) 0.0039(5)
C5 0.0239(7) 0.0309(8) 0.0221(7) -0.0055(6) 0.0018(5) 0.0047(6)
C6 0.0179(7) 0.0275(7) 0.0256(7) -0.0026(6) 0.0032(5) 0.0022(5)
C7 0.0208(7) 0.0241(7) 0.0232(7) -0.0062(5) -0.0021(5) 0.0033(5)
C8 0.0310(8) 0.0276(8) 0.0239(7) 0.0002(6) -0.0051(6) 0.0003(6)
C9 0.0285(8) 0.0260(8) 0.0315(8) 0.0005(6) -0.0030(6) -0.0035(6)
C10 0.0234(7) 0.0278(8) 0.0266(7) -0.0062(6) -0.0056(6) 0.0023(6)
C11 0.0300(8) 0.0404(9) 0.0208(7) -0.0014(6) -0.0032(6) 0.0014(7)
C12 0.0263(8) 0.0342(8) 0.0241(7) -0.0010(6) 0.0009(6) -0.0020(6)
C13 0.0257(8) 0.0304(8) 0.0322(8) -0.0061(6) -0.0068(6) 0.0026(6)

loop_
_atom_type_symbol
_atom_type_description
_atom_type_scat_dispersion_real
_atom_type_scat_dispersion_imag
_atom_type_scat_source
C C 0.0033 0.0016 'International Tables Vol C Tables 4.2.6.8 and 6.1.1.4'
H H 0.0000 0.0000 'International Tables Vol C Tables 4.2.6.8 and 6.1.1.4'
Cu Cu 0.3201 1.2651 'International Tables Vol C Tables 4.2.6.8 and 6.1.1.4'
N N 0.0061 0.0033 'International Tables Vol C Tables 4.2.6.8 and 6.1.1.4'
O O 0.0106 0.0060 'International Tables Vol C Tables 4.2.6.8 and 6.1.1.4'

loop_
_geom_angle_atom_site_label_1
_geom_angle_atom_site_label_2
_geom_angle_atom_site_label_3
_geom_angle
_geom_angle_site_symmetry_1
_geom_angle_site_symmetry_3
O2 Cu1 O2 180.0 . 2_776
O2 Cu1 N1 95.86(5) . 2_776
O2 Cu1 N1 84.14(5) 2_776 2_776
O2 Cu1 N1 84.14(5) . .
O2 Cu1 N1 95.86(5) 2_776 .
N1 Cu1 N1 180.0 2_776 .
C1 O2 Cu1 114.40(9) . .
C13 O3 H1 117(4) . .
C6 N1 C2 118.75(12) . .
C6 N1 Cu1 129.85(10) . .
C2 N1 Cu1 111.34(9) . .
O1 C1 O2 125.87(14) . .
O1 C1 C2 119.01(13) . .
O2 C1 C2 115.04(12) . .
N1 C2 C3 122.91(13) . .
N1 C2 C1 114.56(12) . .
C3 C2 C1 122.42(13) . .
C2 C3 C4 119.00(13) . .
C2 C3 H3A 120.5 . .
C4 C3 H3A 120.5 . .
C5 C4 C3 117.59(13) . .
C5 C4 C7 122.51(13) . .
C3 C4 C7 119.80(13) . .
C6 C5 C4 119.89(14) . .
C6 C5 H5 120.1 . .
C4 C5 H5 120.1 . .
N1 C6 C5 121.83(13) . .
N1 C6 H6 119.1 . .
C5 C6 H6 119.1 . .
C8 C7 C12 119.00(13) . .
C8 C7 C4 119.83(13) . .
C12 C7 C4 120.95(14) . .
C9 C8 C7 120.58(14) . .
C9 C8 H8 119.7 . .
C7 C8 H8 119.7 . .
C8 C9 C10 120.23(15) . .
C8 C9 H9 119.9 . .
C10 C9 H9 119.9 . .
C11 C10 C9 119.62(14) . .
C11 C10 C13 120.71(14) . .
C9 C10 C13 119.63(15) . .
C10 C11 C12 120.29(15) . .
C10 C11 H11 119.9 . .
C12 C11 H11 119.9 . .
C11 C12 C7 120.24(15) . .
C11 C12 H12 119.9 . .
C7 C12 H12 119.9 . .
O3 C13 O4 123.59(14) . .
O3 C13 C10 117.92(15) . .
O4 C13 C10 118.49(15) . .

loop_
_geom_bond_atom_site_label_1
_geom_bond_atom_site_label_2
_geom_bond_distance
_geom_bond_site_symmetry_2
Cu1 O2 1.9376(10) .
Cu1 O2 1.9376(10) 2_776
Cu1 N1 1.9734(12) 2_776
Cu1 N1 1.9734(12) .
O1 C1 1.2238(19) .
O2 C1 1.2813(17) .
O3 C13 1.264(2) .
O3 H1 0.86(2) .
O4 C13 1.266(2) .
N1 C6 1.3384(19) .
N1 C2 1.3410(18) .
C1 C2 1.516(2) .
C2 C3 1.3784(19) .
C3 C4 1.399(2) .
C3 H3A 0.9300 .
C4 C5 1.395(2) .
C4 C7 1.4847(19) .
C5 C6 1.385(2) .
C5 H5 0.9300 .
C6 H6 0.9300 .
C7 C8 1.392(2) .
C7 C12 1.399(2) .
C8 C9 1.384(2) .
C8 H8 0.9300 .
C9 C10 1.391(2) .
C9 H9 0.9300 .
C10 C11 1.387(2) .
C10 C13 1.485(2) .
C11 C12 1.388(2) .
C11 H11 0.9300 .
C12 H12 0.9300 .

loop_
_geom_hbond_atom_site_label_D
_geom_hbond_atom_site_label_H
_geom_hbond_atom_site_label_A
_geom_hbond_distance_DH
_geom_hbond_distance_HA
_geom_hbond_distance_DA
_geom_hbond_angle_DHA
_geom_hbond_site_symmetry_A
_geom_hbond_publ_flag
C3 H3A O1 0.93 2.45 3.3623(18) 167.6 2_566 yes
C3 H3A O1 0.93 2.45 3.3623(18) 167.6 2_566 yes
